data_7704769
loop_
_publ_author_name
'Zhang, Mei-Li'
'Bai, Ye'
'Yang, Xiao-Gang'
'Zheng, Yan-Jin'
'Ren, Yi-Xia'
'Wang, Ji-Jiang'
'Han, Min-Le'
'Li, Fei-Fei'
'Ma, Lu-Fang'

_publ_section_title
;
 Dense \p-stacking of flexible ligands fixed in interpenetrating Zn(ii)
 MOF exhibiting long-lasting phosphorescence and efficient carrier
 transport.
;
_journal_issue 29
_journal_name_full 'Dalton transactions (Cambridge, England : 2003)'
_journal_page_first 9961
_journal_page_last 9964
_journal_paper_doi 10.1039/d0dt01810d
_journal_volume 49
_journal_year 2020
_chemical_formula_sum 'C24 H22 N4 O4 Zn'
_chemical_formula_weight 495.82
_space_group_crystal_system orthorhombic
_space_group_IT_number 19
_space_group_name_Hall 'P 2ac 2ab'
_space_group_name_H-M_alt 'P 21 21 21'
_atom_sites_solution_hydrogens geom
_audit_creation_method SHELXL-2018/3
_audit_update_record
;
2019-11-29 deposited with the CCDC.	2020-07-06 downloaded from the CCDC.
;
_cell_angle_alpha 90
_cell_angle_beta 90
_cell_angle_gamma 90
_cell_formula_units_Z 4
_cell_length_a 8.3124(11)
_cell_length_b 14.5576(19)
_cell_length_c 17.939(2)
_cell_measurement_reflns_used 5900
_cell_measurement_temperature 296(2)
_cell_measurement_theta_max 26.72
_cell_measurement_theta_min 2.27
_cell_volume 2170.8(5)
_computing_cell_refinement 'Bruker SAINT'
_computing_data_collection 'Bruker APEX2'
_computing_data_reduction 'Bruker SAINT'
_computing_molecular_graphics 'Bruker SHELXTL'
_computing_publication_material 'Bruker SHELXTL'
_computing_structure_refinement 'SHELXL-2018/3 (Sheldrick, 2018)'
_computing_structure_solution 'SHELXT 2014/5 (Sheldrick, 2014)'
_diffrn_ambient_temperature 296(2)
_diffrn_measured_fraction_theta_full 0.999
_diffrn_measured_fraction_theta_max 0.993
_diffrn_measurement_device_type 'Bruker APEX-II CCD'
_diffrn_measurement_method '\f and \w scans'
_diffrn_radiation_type MoK\a
_diffrn_radiation_wavelength 0.71073
_diffrn_reflns_av_R_equivalents 0.0196
_diffrn_reflns_av_unetI/netI 0.0406
_diffrn_reflns_Laue_measured_fraction_full 0.999
_diffrn_reflns_Laue_measured_fraction_max 0.993
_diffrn_reflns_limit_h_max 8
_diffrn_reflns_limit_h_min -10
_diffrn_reflns_limit_k_max 19
_diffrn_reflns_limit_k_min -19
_diffrn_reflns_limit_l_max 23
_diffrn_reflns_limit_l_min -23
_diffrn_reflns_number 13267
_diffrn_reflns_point_group_measured_fraction_full 0.993
_diffrn_reflns_point_group_measured_fraction_max 0.973
_diffrn_reflns_theta_full 25.242
_diffrn_reflns_theta_max 27.869
_diffrn_reflns_theta_min 1.802
_exptl_absorpt_coefficient_mu 1.172
_exptl_absorpt_correction_type multi-scan
_exptl_absorpt_process_details sadabs
_exptl_crystal_colour colourless
_exptl_crystal_density_diffrn 1.517
_exptl_crystal_description block
_exptl_crystal_F_000 1024
_exptl_crystal_size_max 0.200
_exptl_crystal_size_mid 0.130
_exptl_crystal_size_min 0.110
_exptl_transmission_factor_max 0.7457
_exptl_transmission_factor_min 0.6423
_refine_diff_density_max 0.261
_refine_diff_density_min -0.178
_refine_diff_density_rms 0.040
_refine_ls_abs_structure_details
; 
 Flack x determined using 1705 quotients [(I+)-(I-)]/[(I+)+(I-)] 
 (Parsons, Flack and Wagner, Acta Cryst. B69 (2013) 249-259). 
;
_refine_ls_abs_structure_Flack 0.008(5)
_refine_ls_extinction_method none
_refine_ls_goodness_of_fit_ref 1.045
_refine_ls_hydrogen_treatment constr
_refine_ls_matrix_type full
_refine_ls_number_parameters 298
_refine_ls_number_reflns 5024
_refine_ls_number_restraints 0
_refine_ls_restrained_S_all 1.045
_refine_ls_R_factor_all 0.0323
_refine_ls_R_factor_gt 0.0265
_refine_ls_shift/su_max 0.001
_refine_ls_shift/su_mean 0.000
_refine_ls_structure_factor_coef Fsqd
_refine_ls_weighting_details 'w=1/[\s^2^(Fo^2^)+(0.0219P)^2^+0.2804P] where P=(Fo^2^+2Fc^2^)/3'
_refine_ls_weighting_scheme calc
_refine_ls_wR_factor_gt 0.0580
_refine_ls_wR_factor_ref 0.0670
_reflns_Friedel_coverage 0.728
_reflns_Friedel_fraction_full 0.986
_reflns_Friedel_fraction_max 0.947
_reflns_number_gt 4464
_reflns_number_total 5024
_reflns_threshold_expression 'I > 2\s(I)'
_cod_data_source_file d0dt01810d2.cif
_cod_data_source_block 1_a
_cod_depositor_comments 'Adding full bibliography for 7704769.cif.'
_cod_database_code 7704769
_shelx_shelxl_version_number 2018/3
_shelx_space_group_comment
; 
The symmetry employed for this shelxl refinement is uniquely defined 
by the following loop, which should always be used as a source of 
symmetry information in preference to the above space-group names. 
They are only intended as comments. 
;
_shelx_estimated_absorpt_t_min 0.799
_shelx_estimated_absorpt_t_max 0.882

loop_
_space_group_symop_operation_xyz
'x, y, z'
'-x+1/2, -y, z+1/2'
'-x, y+1/2, -z+1/2'
'x+1/2, -y+1/2, -z'

loop_
_atom_site_label
_atom_site_type_symbol
_atom_site_fract_x
_atom_site_fract_y
_atom_site_fract_z
_atom_site_U_iso_or_equiv
_atom_site_adp_type
_atom_site_occupancy
_atom_site_site_symmetry_order
_atom_site_calc_flag
_atom_site_refinement_flags_posn
_atom_site_refinement_flags_adp
_atom_site_refinement_flags_occupancy
_atom_site_disorder_assembly
_atom_site_disorder_group
Zn1 Zn 0.05370(4) 0.55191(2) 0.27311(2) 0.03926(10) Uani 1 1 d . . . . .
O1 O 0.2259(3) 0.73561(17) 0.25718(12) 0.0540(6) Uani 1 1 d . . . . .
O2 O 0.1501(3) 0.63825(17) 0.34424(13) 0.0607(7) Uani 1 1 d . . . . .
O3 O 0.8035(3) 1.01922(18) 0.31139(14) 0.0598(6) Uani 1 1 d . . . . .
O4 O 0.9956(4) 0.9187(2) 0.31913(15) 0.0769(9) Uani 1 1 d . . . . .
N1 N 0.0027(3) 0.45841(16) 0.35397(12) 0.0381(5) Uani 1 1 d . . . . .
N2 N -0.0788(3) 0.33608(15) 0.41487(12) 0.0338(5) Uani 1 1 d . . . . .
N3 N -0.1682(3) 0.27967(17) 0.71512(12) 0.0387(5) Uani 1 1 d . . . . .
N4 N -0.3485(3) 0.38770(17) 0.73578(13) 0.0395(5) Uani 1 1 d . . . . .
C1 C 0.2123(4) 0.7127(2) 0.32299(16) 0.0399(7) Uani 1 1 d . . . . .
C2 C 0.2732(4) 0.7745(2) 0.38473(18) 0.0468(8) Uani 1 1 d . . . . .
H2A H 0.246766 0.837759 0.372914 0.056 Uiso 1 1 calc R U . . .
H2AB H 0.219210 0.758694 0.430916 0.056 Uiso 1 1 calc R U . . .
C3 C 0.4522(4) 0.7662(2) 0.39551(14) 0.0382(6) Uani 1 1 d . . . . .
C4 C 0.5275(4) 0.6809(2) 0.39842(16) 0.0424(7) Uani 1 1 d . . . . .
H4 H 0.466625 0.627562 0.393971 0.051 Uiso 1 1 calc R U . . .
C5 C 0.6928(4) 0.6750(2) 0.40791(18) 0.0474(8) Uani 1 1 d . . . . .
H5 H 0.742122 0.617678 0.409104 0.057 Uiso 1 1 calc R U . . .
C6 C 0.7843(4) 0.7529(3) 0.41556(17) 0.0492(8) Uani 1 1 d . . . . .
H6 H 0.894968 0.748119 0.422162 0.059 Uiso 1 1 calc R U . . .
C7 C 0.7127(4) 0.8383(2) 0.41349(15) 0.0437(7) Uani 1 1 d . . . . .
C8 C 0.5471(5) 0.8437(2) 0.40328(14) 0.0424(7) Uani 1 1 d . . . . .
H8 H 0.498646 0.901213 0.401615 0.051 Uiso 1 1 calc R U . . .
C9 C 0.8124(5) 0.9246(2) 0.42059(18) 0.0590(10) Uani 1 1 d . . . . .
H9A H 0.901903 0.913183 0.454019 0.071 Uiso 1 1 calc R U . . .
H9AB H 0.747037 0.973037 0.442021 0.071 Uiso 1 1 calc R U . . .
C10 C 0.8767(4) 0.9558(2) 0.34500(17) 0.0457(7) Uani 1 1 d . . . . .
C11 C -0.0667(4) 0.37708(18) 0.34797(14) 0.0348(6) Uani 1 1 d . . . . .
H11 H -0.102400 0.351609 0.303401 0.042 Uiso 1 1 calc R U . . .
C12 C 0.0358(4) 0.4704(2) 0.42856(16) 0.0451(7) Uani 1 1 d . . . . .
H12 H 0.085122 0.521714 0.449370 0.054 Uiso 1 1 calc R U . . .
C13 C -0.0148(4) 0.3957(2) 0.46667(16) 0.0447(8) Uani 1 1 d . . . . .
H13 H -0.007849 0.386386 0.517857 0.054 Uiso 1 1 calc R U . . .
C14 C -0.1657(4) 0.24849(19) 0.42813(15) 0.0383(7) Uani 1 1 d . . . . .
H14A H -0.163774 0.212143 0.382827 0.046 Uiso 1 1 calc R U . . .
H14B H -0.277188 0.261928 0.439766 0.046 Uiso 1 1 calc R U . . .
C15 C -0.0936(3) 0.19289(18) 0.49098(15) 0.0320(6) Uani 1 1 d . . . . .
C16 C -0.1311(3) 0.2139(2) 0.56501(15) 0.0337(6) Uani 1 1 d . . . . .
H16 H -0.200498 0.262429 0.575029 0.040 Uiso 1 1 calc R U . . .
C17 C -0.0675(4) 0.16397(18) 0.62383(14) 0.0334(6) Uani 1 1 d . . . . .
C18 C 0.0299(4) 0.08877(19) 0.60785(17) 0.0406(7) Uani 1 1 d . . . . .
H18 H 0.070514 0.053201 0.646599 0.049 Uiso 1 1 calc R U . . .
C19 C 0.0671(4) 0.06637(19) 0.53484(17) 0.0441(7) Uani 1 1 d . . . . .
H19 H 0.132252 0.015957 0.524747 0.053 Uiso 1 1 calc R U . . .
C20 C 0.0070(4) 0.11918(18) 0.47665(16) 0.0389(7) Uani 1 1 d . . . . .
H20 H 0.034488 0.104916 0.427752 0.047 Uiso 1 1 calc R U . . .
C21 C -0.0991(4) 0.1881(2) 0.70493(16) 0.0448(8) Uani 1 1 d . . . . .
H21A H -0.172018 0.142964 0.725932 0.054 Uiso 1 1 calc R U . . .
H21B H 0.001287 0.184522 0.732321 0.054 Uiso 1 1 calc R U . . .
C22 C -0.3207(4) 0.2984(2) 0.73414(16) 0.0382(6) Uani 1 1 d . . . . .
H22 H -0.397586 0.253866 0.744874 0.046 Uiso 1 1 calc R U . . .
C23 C -0.2050(4) 0.4281(2) 0.71623(17) 0.0467(7) Uani 1 1 d . . . . .
H23 H -0.188061 0.491045 0.711977 0.056 Uiso 1 1 calc R U . . .
C24 C -0.0928(4) 0.3632(2) 0.70418(16) 0.0473(8) Uani 1 1 d . . . . .
H24 H 0.014222 0.372652 0.691094 0.057 Uiso 1 1 calc R U . . .

loop_
_atom_site_aniso_label
_atom_site_aniso_U_11
_atom_site_aniso_U_22
_atom_site_aniso_U_33
_atom_site_aniso_U_23
_atom_site_aniso_U_13
_atom_site_aniso_U_12
Zn1 0.04366(18) 0.04185(18) 0.03226(15) 0.00626(15) 0.00178(15) -0.00282(17)
O1 0.0677(15) 0.0578(14) 0.0364(12) 0.0080(10) -0.0060(10) -0.0018(12)
O2 0.0774(17) 0.0575(15) 0.0471(13) 0.0057(11) -0.0071(12) -0.0256(14)
O3 0.0561(15) 0.0702(16) 0.0530(14) 0.0050(12) 0.0075(12) 0.0033(13)
O4 0.086(2) 0.0847(19) 0.0601(16) 0.0204(14) 0.0263(15) 0.0235(16)
N1 0.0485(14) 0.0364(12) 0.0295(11) 0.0030(10) -0.0021(9) -0.0026(11)
N2 0.0404(14) 0.0319(11) 0.0290(11) 0.0030(9) -0.0025(10) -0.0010(10)
N3 0.0444(13) 0.0430(13) 0.0288(12) -0.0008(10) 0.0025(10) -0.0010(11)
N4 0.0422(13) 0.0431(13) 0.0333(12) -0.0030(11) 0.0019(11) -0.0020(11)
C1 0.0374(15) 0.0445(16) 0.0378(15) 0.0049(13) -0.0072(13) -0.0024(14)
C2 0.0474(18) 0.0524(19) 0.0405(16) -0.0048(14) -0.0046(14) -0.0012(16)
C3 0.0451(16) 0.0424(15) 0.0271(12) 0.0004(11) -0.0031(13) -0.0065(15)
C4 0.052(2) 0.0369(15) 0.0380(15) 0.0037(12) -0.0028(14) -0.0083(15)
C5 0.0511(19) 0.0470(18) 0.0441(17) 0.0069(14) 0.0013(15) 0.0046(16)
C6 0.0452(18) 0.069(2) 0.0338(15) 0.0017(15) -0.0006(13) -0.0052(17)
C7 0.0546(19) 0.0524(18) 0.0241(13) -0.0031(13) 0.0027(13) -0.0196(16)
C8 0.0602(19) 0.0381(14) 0.0287(13) 0.0003(11) -0.0003(15) -0.0060(17)
C9 0.074(2) 0.067(2) 0.0358(16) -0.0081(15) 0.0094(16) -0.037(2)
C10 0.0538(18) 0.0455(18) 0.0378(15) -0.0045(15) 0.0039(14) -0.0145(17)
C11 0.0400(15) 0.0382(14) 0.0261(12) 0.0000(11) 0.0018(12) 0.0013(14)
C12 0.059(2) 0.0418(16) 0.0344(14) 0.0022(12) -0.0086(14) -0.0110(16)
C13 0.059(2) 0.0477(17) 0.0273(14) 0.0034(12) -0.0089(13) -0.0071(15)
C14 0.0442(17) 0.0376(15) 0.0330(14) 0.0039(12) -0.0054(12) -0.0057(14)
C15 0.0345(15) 0.0311(13) 0.0304(13) 0.0018(10) -0.0034(11) -0.0043(11)
C16 0.0344(15) 0.0334(14) 0.0334(14) 0.0029(11) 0.0012(11) 0.0032(12)
C17 0.0349(14) 0.0347(13) 0.0306(12) 0.0038(11) 0.0004(12) -0.0032(13)
C18 0.0468(18) 0.0331(13) 0.0420(16) 0.0093(12) -0.0083(14) -0.0015(14)
C19 0.0516(17) 0.0295(14) 0.0513(17) -0.0023(12) 0.0002(15) 0.0057(15)
C20 0.0492(17) 0.0314(14) 0.0359(14) -0.0061(12) 0.0000(12) -0.0038(13)
C21 0.0527(19) 0.0514(18) 0.0304(14) 0.0074(12) -0.0009(12) 0.0085(15)
C22 0.0419(15) 0.0446(16) 0.0282(13) -0.0025(12) 0.0034(12) -0.0069(13)
C23 0.0561(19) 0.0431(17) 0.0409(16) 0.0015(13) 0.0011(14) -0.0087(15)
C24 0.0433(18) 0.057(2) 0.0418(16) 0.0016(14) 0.0036(12) -0.0100(15)

loop_
_atom_type_symbol
_atom_type_description
_atom_type_scat_dispersion_real
_atom_type_scat_dispersion_imag
_atom_type_scat_source
C C 0.0033 0.0016 'International Tables Vol C Tables 4.2.6.8 and 6.1.1.4'
H H 0.0000 0.0000 'International Tables Vol C Tables 4.2.6.8 and 6.1.1.4'
N N 0.0061 0.0033 'International Tables Vol C Tables 4.2.6.8 and 6.1.1.4'
O O 0.0106 0.0060 'International Tables Vol C Tables 4.2.6.8 and 6.1.1.4'
Zn Zn 0.2839 1.4301 'International Tables Vol C Tables 4.2.6.8 and 6.1.1.4'

loop_
_geom_angle_atom_site_label_1
_geom_angle_atom_site_label_2
_geom_angle_atom_site_label_3
_geom_angle
_geom_angle_site_symmetry_1
_geom_angle_site_symmetry_3
_geom_angle_publ_flag
O2 Zn1 O3 113.97(11) . 3_645 ?
O2 Zn1 N4 106.25(11) . 2_464 ?
O3 Zn1 N4 110.76(10) 3_645 2_464 ?
O2 Zn1 N1 92.86(10) . . ?
O3 Zn1 N1 120.62(10) 3_645 . ?
N4 Zn1 N1 110.47(10) 2_464 . ?
C1 O2 Zn1 121.5(2) . . ?
C10 O3 Zn1 104.6(2) . 3_655 ?
C11 N1 C12 106.3(2) . . ?
C11 N1 Zn1 129.23(18) . . ?
C12 N1 Zn1 124.50(19) . . ?
C11 N2 C13 107.1(2) . . ?
C11 N2 C14 124.1(2) . . ?
C13 N2 C14 128.4(2) . . ?
C22 N3 C24 106.7(2) . . ?
C22 N3 C21 126.0(3) . . ?
C24 N3 C21 127.3(3) . . ?
C22 N4 C23 105.3(3) . . ?
C22 N4 Zn1 125.4(2) . 2_465 ?
C23 N4 Zn1 128.8(2) . 2_465 ?
O1 C1 O2 124.1(3) . . ?
O1 C1 C2 120.6(3) . . ?
O2 C1 C2 115.3(3) . . ?
C3 C2 C1 112.1(3) . . ?
C3 C2 H2A 109.2 . . ?
C1 C2 H2A 109.2 . . ?
C3 C2 H2AB 109.2 . . ?
C1 C2 H2AB 109.2 . . ?
H2A C2 H2AB 107.9 . . ?
C8 C3 C4 117.9(3) . . ?
C8 C3 C2 120.7(3) . . ?
C4 C3 C2 121.4(3) . . ?
C5 C4 C3 120.3(3) . . ?
C5 C4 H4 119.8 . . ?
C3 C4 H4 119.8 . . ?
C6 C5 C4 120.7(3) . . ?
C6 C5 H5 119.7 . . ?
C4 C5 H5 119.7 . . ?
C5 C6 C7 120.2(3) . . ?
C5 C6 H6 119.9 . . ?
C7 C6 H6 119.9 . . ?
C6 C7 C8 118.8(3) . . ?
C6 C7 C9 120.7(3) . . ?
C8 C7 C9 120.5(3) . . ?
C3 C8 C7 122.1(3) . . ?
C3 C8 H8 118.9 . . ?
C7 C8 H8 118.9 . . ?
C7 C9 C10 111.4(3) . . ?
C7 C9 H9A 109.3 . . ?
C10 C9 H9A 109.3 . . ?
C7 C9 H9AB 109.3 . . ?
C10 C9 H9AB 109.3 . . ?
H9A C9 H9AB 108.0 . . ?
O4 C10 O3 122.3(3) . . ?
O4 C10 C9 119.4(3) . . ?
O3 C10 C9 118.3(3) . . ?
N1 C11 N2 111.0(2) . . ?
N1 C11 H11 124.5 . . ?
N2 C11 H11 124.5 . . ?
C13 C12 N1 109.1(3) . . ?
C13 C12 H12 125.5 . . ?
N1 C12 H12 125.5 . . ?
C12 C13 N2 106.6(2) . . ?
C12 C13 H13 126.7 . . ?
N2 C13 H13 126.7 . . ?
N2 C14 C15 112.7(2) . . ?
N2 C14 H14A 109.0 . . ?
C15 C14 H14A 109.0 . . ?
N2 C14 H14B 109.0 . . ?
C15 C14 H14B 109.0 . . ?
H14A C14 H14B 107.8 . . ?
C20 C15 C16 118.7(2) . . ?
C20 C15 C14 121.1(2) . . ?
C16 C15 C14 120.2(2) . . ?
C17 C16 C15 121.6(3) . . ?
C17 C16 H16 119.2 . . ?
C15 C16 H16 119.2 . . ?
C16 C17 C18 118.5(3) . . ?
C16 C17 C21 122.8(3) . . ?
C18 C17 C21 118.7(3) . . ?
C19 C18 C17 120.7(3) . . ?
C19 C18 H18 119.7 . . ?
C17 C18 H18 119.7 . . ?
C18 C19 C20 120.0(3) . . ?
C18 C19 H19 120.0 . . ?
C20 C19 H19 120.0 . . ?
C15 C20 C19 120.4(3) . . ?
C15 C20 H20 119.8 . . ?
C19 C20 H20 119.8 . . ?
N3 C21 C17 113.5(2) . . ?
N3 C21 H21A 108.9 . . ?
C17 C21 H21A 108.9 . . ?
N3 C21 H21B 108.9 . . ?
C17 C21 H21B 108.9 . . ?
H21A C21 H21B 107.7 . . ?
N4 C22 N3 111.8(3) . . ?
N4 C22 H22 124.1 . . ?
N3 C22 H22 124.1 . . ?
C24 C23 N4 110.0(3) . . ?
C24 C23 H23 125.0 . . ?
N4 C23 H23 125.0 . . ?
C23 C24 N3 106.3(3) . . ?
C23 C24 H24 126.9 . . ?
N3 C24 H24 126.9 . . ?

loop_
_geom_bond_atom_site_label_1
_geom_bond_atom_site_label_2
_geom_bond_distance
_geom_bond_site_symmetry_2
_geom_bond_publ_flag
Zn1 O2 1.962(2) . ?
Zn1 O3 1.983(2) 3_645 ?
Zn1 N4 2.033(2) 2_464 ?
Zn1 N1 2.034(2) . ?
O1 C1 1.232(4) . ?
O2 C1 1.259(4) . ?
O3 C10 1.259(4) . ?
O4 C10 1.218(4) . ?
N1 C11 1.322(4) . ?
N1 C12 1.377(4) . ?
N2 C11 1.344(3) . ?
N2 C13 1.378(4) . ?
N2 C14 1.485(3) . ?
N3 C22 1.341(4) . ?
N3 C24 1.382(4) . ?
N3 C21 1.463(4) . ?
N4 C22 1.321(4) . ?
N4 C23 1.375(4) . ?
C1 C2 1.515(4) . ?
C2 C3 1.505(5) . ?
C2 H2A 0.9700 . ?
C2 H2AB 0.9700 . ?
C3 C8 1.384(4) . ?
C3 C4 1.391(4) . ?
C4 C5 1.388(5) . ?
C4 H4 0.9300 . ?
C5 C6 1.373(5) . ?
C5 H5 0.9300 . ?
C6 C7 1.379(5) . ?
C6 H6 0.9300 . ?
C7 C8 1.391(5) . ?
C7 C9 1.509(4) . ?
C8 H8 0.9300 . ?
C9 C10 1.527(4) . ?
C9 H9A 0.9700 . ?
C9 H9AB 0.9700 . ?
C11 H11 0.9300 . ?
C12 C13 1.352(4) . ?
C12 H12 0.9300 . ?
C13 H13 0.9300 . ?
C14 C15 1.512(4) . ?
C14 H14A 0.9700 . ?
C14 H14B 0.9700 . ?
C15 C20 1.384(4) . ?
C15 C16 1.398(4) . ?
C16 C17 1.386(4) . ?
C16 H16 0.9300 . ?
C17 C18 1.392(4) . ?
C17 C21 1.520(4) . ?
C18 C19 1.385(4) . ?
C18 H18 0.9300 . ?
C19 C20 1.389(4) . ?
C19 H19 0.9300 . ?
C20 H20 0.9300 . ?
C21 H21A 0.9700 . ?
C21 H21B 0.9700 . ?
C22 H22 0.9300 . ?
C23 C24 1.345(5) . ?
C23 H23 0.9300 . ?
C24 H24 0.9300 . ?

loop_
_geom_torsion_atom_site_label_1
_geom_torsion_atom_site_label_2
_geom_torsion_atom_site_label_3
_geom_torsion_atom_site_label_4
_geom_torsion
_geom_torsion_site_symmetry_1
_geom_torsion_site_symmetry_2
_geom_torsion_site_symmetry_3
_geom_torsion_site_symmetry_4
_geom_torsion_publ_flag
Zn1 O2 C1 O1 -3.9(5) . . . . ?
Zn1 O2 C1 C2 176.7(2) . . . . ?
O1 C1 C2 C3 -80.1(4) . . . . ?
O2 C1 C2 C3 99.4(4) . . . . ?
C1 C2 C3 C8 134.3(3) . . . . ?
C1 C2 C3 C4 -46.0(4) . . . . ?
C8 C3 C4 C5 -0.8(4) . . . . ?
C2 C3 C4 C5 179.6(3) . . . . ?
C3 C4 C5 C6 0.9(5) . . . . ?
C4 C5 C6 C7 -0.3(5) . . . . ?
C5 C6 C7 C8 -0.2(4) . . . . ?
C5 C6 C7 C9 -179.0(3) . . . . ?
C4 C3 C8 C7 0.2(4) . . . . ?
C2 C3 C8 C7 179.8(3) . . . . ?
C6 C7 C8 C3 0.3(4) . . . . ?
C9 C7 C8 C3 179.1(3) . . . . ?
C6 C7 C9 C10 86.8(4) . . . . ?
C8 C7 C9 C10 -92.0(4) . . . . ?
Zn1 O3 C10 O4 -9.9(4) 3_655 . . . ?
Zn1 O3 C10 C9 170.5(2) 3_655 . . . ?
C7 C9 C10 O4 -80.5(4) . . . . ?
C7 C9 C10 O3 99.2(4) . . . . ?
C12 N1 C11 N2 -0.4(4) . . . . ?
Zn1 N1 C11 N2 -179.98(19) . . . . ?
C13 N2 C11 N1 0.8(3) . . . . ?
C14 N2 C11 N1 173.5(3) . . . . ?
C11 N1 C12 C13 -0.1(4) . . . . ?
Zn1 N1 C12 C13 179.5(2) . . . . ?
N1 C12 C13 N2 0.6(4) . . . . ?
C11 N2 C13 C12 -0.8(4) . . . . ?
C14 N2 C13 C12 -173.2(3) . . . . ?
C11 N2 C14 C15 149.4(3) . . . . ?
C13 N2 C14 C15 -39.5(4) . . . . ?
N2 C14 C15 C20 -100.4(3) . . . . ?
N2 C14 C15 C16 81.3(3) . . . . ?
C20 C15 C16 C17 1.4(4) . . . . ?
C14 C15 C16 C17 179.8(3) . . . . ?
C15 C16 C17 C18 -3.0(4) . . . . ?
C15 C16 C17 C21 176.8(3) . . . . ?
C16 C17 C18 C19 2.3(4) . . . . ?
C21 C17 C18 C19 -177.5(3) . . . . ?
C17 C18 C19 C20 0.0(5) . . . . ?
C16 C15 C20 C19 1.0(4) . . . . ?
C14 C15 C20 C19 -177.3(3) . . . . ?
C18 C19 C20 C15 -1.7(5) . . . . ?
C22 N3 C21 C17 107.3(3) . . . . ?
C24 N3 C21 C17 -69.8(4) . . . . ?
C16 C17 C21 N3 -14.1(4) . . . . ?
C18 C17 C21 N3 165.7(3) . . . . ?
C23 N4 C22 N3 0.3(3) . . . . ?
Zn1 N4 C22 N3 -172.51(18) 2_465 . . . ?
C24 N3 C22 N4 0.3(3) . . . . ?
C21 N3 C22 N4 -177.2(2) . . . . ?
C22 N4 C23 C24 -0.9(3) . . . . ?
Zn1 N4 C23 C24 171.6(2) 2_465 . . . ?
N4 C23 C24 N3 1.1(3) . . . . ?
C22 N3 C24 C23 -0.8(3) . . . . ?
C21 N3 C24 C23 176.6(3) . . . . ?
